data_4119337
loop_
_publ_author_name
'Thomas G. Ostapowicz'
'Carina Merkens'
'Markus H\"olscher'
'J\"urgen Klankermayer'
'Walter Leitner'

_publ_contact_author_address
;
      Institut fuer Anorganische Chemie
      RWTH Aachen
      Landoltweg 1
      52074 Aachen
      Germany
;
_publ_contact_author_email ullrich.englert@ac.rwth-aachen.de
_publ_contact_author_fax 0049-241-8092288
_publ_contact_author_name 'Ullrich Englert'
_publ_contact_author_phone 0049-241-8094666
_publ_section_title
;
 Bifunctional Ruthenium(II) Hydride Complexes with Pendant Strong Lewis
 Acid Moieties: Structure, Dynamics, and Cooperativity
;
_journal_name_full 'Journal of the American Chemical Society'
_journal_page_first 2104
_journal_page_last 2107
_journal_paper_doi 10.1021/ja3119477
_journal_volume 135
_journal_year 2013
_chemical_formula_moiety '2(C32 H20 B F10 O P Ru), C5 H12'
_chemical_formula_sum 'C69 H52 B2 F20 O2 P2 Ru2'
_chemical_formula_weight 1578.81
_space_group_IT_number 15
_symmetry_cell_setting monoclinic
_symmetry_space_group_name_Hall '-C 2yc'
_symmetry_space_group_name_H-M 'C 1 2/c 1'
_atom_sites_solution_hydrogens geom
_atom_sites_solution_primary direct
_atom_sites_solution_secondary difmap
_audit_creation_method SHELXL-97
_cell_angle_alpha 90.00
_cell_angle_beta 101.249(12)
_cell_angle_gamma 90.00
_cell_formula_units_Z 4
_cell_length_a 24.353(18)
_cell_length_b 13.745(11)
_cell_length_c 19.633(15)
_cell_measurement_reflns_used 3051
_cell_measurement_temperature 100(2)
_cell_measurement_theta_max 22.80
_cell_measurement_theta_min 2.59
_cell_volume 6446(9)
_computing_cell_refinement 'Bruker SAINT'
_computing_data_collection 'Bruker SMART'
_computing_data_reduction 'Bruker SAINT'
_computing_structure_refinement 'SHELXL-97 (Sheldrick, 1997)'
_computing_structure_solution 'SHELXS-97 (Sheldrick, 1990)'
_diffrn_ambient_temperature 100(2)
_diffrn_measured_fraction_theta_full 0.991
_diffrn_measured_fraction_theta_max 0.991
_diffrn_measurement_device_type 'CCD area detector'
_diffrn_measurement_method 'omega scans'
_diffrn_radiation_monochromator 'multilayer optics'
_diffrn_radiation_source microsource
_diffrn_radiation_type MoK\a
_diffrn_radiation_wavelength 0.71073
_diffrn_reflns_av_R_equivalents 0.0943
_diffrn_reflns_av_sigmaI/netI 0.0825
_diffrn_reflns_limit_h_max 30
_diffrn_reflns_limit_h_min -26
_diffrn_reflns_limit_k_max 17
_diffrn_reflns_limit_k_min -17
_diffrn_reflns_limit_l_max 24
_diffrn_reflns_limit_l_min -24
_diffrn_reflns_number 27425
_diffrn_reflns_theta_full 26.51
_diffrn_reflns_theta_max 26.51
_diffrn_reflns_theta_min 1.71
_exptl_absorpt_coefficient_mu 0.623
_exptl_absorpt_correction_T_max 0.9695
_exptl_absorpt_correction_T_min 0.8352
_exptl_absorpt_correction_type multi-scan
_exptl_absorpt_process_details SADABS
_exptl_crystal_colour yellow
_exptl_crystal_density_diffrn 1.627
_exptl_crystal_description rod
_exptl_crystal_F_000 3160
_exptl_crystal_size_max 0.30
_exptl_crystal_size_mid 0.08
_exptl_crystal_size_min 0.05
_refine_diff_density_max 1.308
_refine_diff_density_min -1.416
_refine_diff_density_rms 0.126
_refine_ls_extinction_method none
_refine_ls_goodness_of_fit_ref 1.160
_refine_ls_hydrogen_treatment mixed
_refine_ls_matrix_type full
_refine_ls_number_parameters 437
_refine_ls_number_reflns 6635
_refine_ls_number_restraints 7
_refine_ls_restrained_S_all 1.178
_refine_ls_R_factor_all 0.0819
_refine_ls_R_factor_gt 0.0584
_refine_ls_shift/su_max 0.001
_refine_ls_shift/su_mean 0.000
_refine_ls_structure_factor_coef Fsqd
_refine_ls_weighting_details 'calc w=1/[\s^2^(Fo^2^)+(0.0643P)^2^+5.0000P] where P=(Fo^2^+2Fc^2^)/3'
_refine_ls_weighting_scheme calc
_refine_ls_wR_factor_gt 0.1411
_refine_ls_wR_factor_ref 0.1499
_reflns_number_gt 5015
_reflns_number_total 6635
_reflns_threshold_expression >2sigma(I)
_cod_data_source_file ja3119477_si_001_2.cif
_cod_data_source_block c11_a73
_cod_depositor_comments
;
The following automatic conversions were performed:

data name '_iucr_refine_instruction_details' was replaced with
'_iucr_refine_instructions_details' as specified in the replacement
file 'data/replacement-values/replacement_tags.lst'.

Automatic conversion script
Id: cif_correct_tags 9268 2022-04-12 08:56:07Z antanas 
;
_cod_original_cell_volume 6445(8)
_cod_original_sg_symbol_H-M 'C 2/c'
_cod_database_code 4119337

loop_
_symmetry_equiv_pos_as_xyz
'x, y, z'
'-x, y, -z+1/2'
'x+1/2, y+1/2, z'
'-x+1/2, y+1/2, -z+1/2'
'-x, -y, -z'
'x, -y, z-1/2'
'-x+1/2, -y+1/2, -z'
'x+1/2, -y+1/2, z-1/2'

loop_
_atom_site_label
_atom_site_type_symbol
_atom_site_fract_x
_atom_site_fract_y
_atom_site_fract_z
_atom_site_U_iso_or_equiv
_atom_site_adp_type
_atom_site_occupancy
_atom_site_symmetry_multiplicity
_atom_site_calc_flag
_atom_site_refinement_flags
_atom_site_disorder_assembly
_atom_site_disorder_group
Ru1 Ru 0.140514(15) 0.96227(2) 0.03192(2) 0.01778(14) Uani 1 1 d . . .
P1 P 0.16340(5) 1.12529(8) 0.03383(7) 0.0205(3) Uani 1 1 d . . .
F5 F 0.09118(13) 1.0216(2) -0.22036(16) 0.0334(8) Uani 1 1 d . . .
F7 F 0.38445(11) 0.8996(2) 0.01433(17) 0.0375(8) Uani 1 1 d . . .
F10 F 0.23438(12) 1.0173(2) -0.21260(15) 0.0301(7) Uani 1 1 d . . .
F8 F 0.42007(12) 0.9502(2) -0.10443(19) 0.0411(9) Uani 1 1 d . . .
F6 F 0.27766(11) 0.9125(2) 0.02231(16) 0.0312(7) Uani 1 1 d . . .
F1 F 0.19517(12) 0.77431(19) -0.08397(16) 0.0308(7) Uani 1 1 d . . .
F9 F 0.34380(13) 1.0163(2) -0.21650(17) 0.0358(8) Uani 1 1 d . . .
F4 F 0.03454(13) 0.8876(3) -0.30137(17) 0.0464(9) Uani 1 1 d . . .
F2 F 0.13805(15) 0.6386(2) -0.16688(18) 0.0478(9) Uani 1 1 d . . .
F3 F 0.05666(16) 0.6935(3) -0.27696(19) 0.0569(11) Uani 1 1 d . . .
B1 B 0.1835(2) 0.9824(4) -0.0948(3) 0.0220(13) Uani 1 1 d . . .
O1 O 0.03254(14) 0.9979(3) -0.0705(2) 0.0303(9) Uani 1 1 d . . .
H1 H 0.177(2) 0.953(4) -0.027(3) 0.038(16) Uiso 1 1 d . . .
C1 C 0.1976(2) 1.1533(3) -0.0383(3) 0.0239(11) Uani 1 1 d . . .
H1A H 0.1958 1.2242 -0.0474 0.029 Uiso 1 1 calc R . .
H1B H 0.2375 1.1340 -0.0265 0.029 Uiso 1 1 calc R . .
C2 C 0.1684(2) 1.0984(3) -0.1031(3) 0.0253(12) Uani 1 1 d . . .
H2A H 0.1808 1.1246 -0.1446 0.030 Uiso 1 1 calc R . .
H2B H 0.1273 1.1074 -0.1095 0.030 Uiso 1 1 calc R . .
C3 C 0.2500(2) 0.9672(3) -0.0946(3) 0.0234(11) Uani 1 1 d . . .
C4 C 0.29138(19) 0.9375(3) -0.0391(3) 0.0227(11) Uani 1 1 d . . .
C5 C 0.3475(2) 0.9321(4) -0.0418(3) 0.0276(13) Uani 1 1 d . . .
C6 C 0.3654(2) 0.9561(4) -0.1009(3) 0.0294(12) Uani 1 1 d . . .
C7 C 0.3270(2) 0.9881(4) -0.1581(3) 0.0277(12) Uani 1 1 d . . .
C8 C 0.2708(2) 0.9906(3) -0.1538(3) 0.0240(11) Uani 1 1 d . . .
C9 C 0.14606(18) 0.9047(3) -0.1477(3) 0.0209(11) Uani 1 1 d . . .
C10 C 0.1549(2) 0.8050(4) -0.1376(3) 0.0254(11) Uani 1 1 d . . .
C11 C 0.1262(2) 0.7343(4) -0.1790(3) 0.0334(13) Uani 1 1 d . . .
C12 C 0.0852(3) 0.7608(4) -0.2346(3) 0.0386(15) Uani 1 1 d . . .
C13 C 0.0742(2) 0.8596(4) -0.2470(3) 0.0338(13) Uani 1 1 d . . .
C14 C 0.1049(2) 0.9280(4) -0.2039(3) 0.0282(12) Uani 1 1 d . . .
C15 C 0.21226(19) 1.1651(3) 0.1117(3) 0.0210(11) Uani 1 1 d . . .
C16 C 0.2662(2) 1.1255(3) 0.1253(3) 0.0262(12) Uani 1 1 d . . .
H16 H 0.2766 1.0793 0.0942 0.031 Uiso 1 1 calc R . .
C17 C 0.3044(2) 1.1532(4) 0.1837(3) 0.0296(13) Uani 1 1 d . . .
H17 H 0.3413 1.1274 0.1917 0.036 Uiso 1 1 calc R . .
C18 C 0.2891(2) 1.2188(4) 0.2310(3) 0.0339(14) Uani 1 1 d . . .
H18 H 0.3154 1.2373 0.2713 0.041 Uiso 1 1 calc R . .
C19 C 0.2354(2) 1.2567(4) 0.2188(3) 0.0317(13) Uani 1 1 d . . .
H19 H 0.2247 1.3006 0.2512 0.038 Uiso 1 1 calc R . .
C20 C 0.1971(2) 1.2305(3) 0.1593(3) 0.0260(12) Uani 1 1 d . . .
H20 H 0.1605 1.2573 0.1509 0.031 Uiso 1 1 calc R . .
C21 C 0.1053(2) 1.2108(3) 0.0270(3) 0.0245(12) Uani 1 1 d . . .
C22 C 0.1062(2) 1.3014(4) -0.0048(3) 0.0349(14) Uani 1 1 d . . .
H22 H 0.1371 1.3192 -0.0250 0.042 Uiso 1 1 calc R . .
C23 C 0.0613(2) 1.3662(4) -0.0070(4) 0.0424(16) Uani 1 1 d . . .
H23 H 0.0613 1.4270 -0.0300 0.051 Uiso 1 1 calc R . .
C24 C 0.0173(2) 1.3415(4) 0.0242(3) 0.0353(14) Uani 1 1 d . . .
H24 H -0.0125 1.3862 0.0234 0.042 Uiso 1 1 calc R . .
C25 C 0.0159(2) 1.2522(4) 0.0569(3) 0.0330(14) Uani 1 1 d . . .
H25 H -0.0143 1.2363 0.0791 0.040 Uiso 1 1 calc R . .
C26 C 0.0596(2) 1.1860(4) 0.0565(3) 0.0285(12) Uani 1 1 d . . .
H26 H 0.0581 1.1235 0.0767 0.034 Uiso 1 1 calc R . .
C27 C 0.1975(2) 0.9016(3) 0.1249(3) 0.0242(11) Uani 1 1 d . . .
H27 H 0.2357 0.9205 0.1376 0.029 Uiso 1 1 calc R . .
C28 C 0.1519(2) 0.9477(4) 0.1466(3) 0.0278(12) Uani 1 1 d . . .
H28 H 0.1540 1.0020 0.1769 0.033 Uiso 1 1 calc R . .
C29 C 0.1021(2) 0.8979(4) 0.1149(3) 0.0331(13) Uani 1 1 d . . .
H29 H 0.0651 0.9145 0.1192 0.040 Uiso 1 1 calc R . .
C30 C 0.1176(2) 0.8194(3) 0.0758(3) 0.0282(12) Uani 1 1 d . . .
H30 H 0.0928 0.7729 0.0505 0.034 Uiso 1 1 calc R . .
C31 C 0.1765(2) 0.8222(3) 0.0808(3) 0.0250(12) Uani 1 1 d . . .
H31 H 0.1980 0.7789 0.0587 0.030 Uiso 1 1 calc R . .
C32 C 0.0746(2) 0.9864(3) -0.0326(3) 0.0227(11) Uani 1 1 d . . .
C41 C 0.0042(10) 0.2135(15) -0.1817(11) 0.123(4) Uiso 0.50 1 d PD A -1
H41A H 0.0204 0.2439 -0.1371 0.184 Uiso 0.50 1 calc PR A -1
H41B H 0.0007 0.1433 -0.1752 0.184 Uiso 0.50 1 calc PR A -1
H41C H -0.0329 0.2413 -0.1994 0.184 Uiso 0.50 1 calc PR A -1
C42 C 0.0418(10) 0.2322(13) -0.2332(13) 0.123(4) Uiso 0.50 1 d PD A -1
H42A H 0.0815 0.2239 -0.2101 0.148 Uiso 0.50 1 calc PR A -1
H42B H 0.0334 0.1848 -0.2718 0.148 Uiso 0.50 1 calc PR A -1
C43 C 0.0329(10) 0.3324(13) -0.2610(10) 0.123(4) Uiso 0.50 1 d PD A -1
H43A H 0.0664 0.3556 -0.2776 0.148 Uiso 0.50 1 calc PR A -1
H43B H 0.0004 0.3343 -0.3002 0.148 Uiso 0.50 1 calc PR A -1
C44 C 0.0230(10) 0.3897(13) -0.2074(11) 0.123(4) Uiso 0.50 1 d PD A -1
H44A H -0.0180 0.3852 -0.2104 0.148 Uiso 0.50 1 calc PR A -1
H44B H 0.0399 0.3531 -0.1651 0.148 Uiso 0.50 1 calc PR A -1
C45 C 0.0351(11) 0.4833(14) -0.1906(12) 0.123(4) Uiso 0.50 1 d PD A -1
H45A H 0.0659 0.4862 -0.1501 0.184 Uiso 0.50 1 calc PR A -1
H45B H 0.0020 0.5154 -0.1796 0.184 Uiso 0.50 1 calc PR A -1
H45C H 0.0464 0.5165 -0.2299 0.184 Uiso 0.50 1 calc PR A -1

loop_
_atom_site_aniso_label
_atom_site_aniso_U_11
_atom_site_aniso_U_22
_atom_site_aniso_U_33
_atom_site_aniso_U_23
_atom_site_aniso_U_13
_atom_site_aniso_U_12
Ru1 0.0135(2) 0.01300(19) 0.0231(2) 0.00071(16) -0.00570(15) 0.00036(14)
P1 0.0140(6) 0.0152(6) 0.0284(8) -0.0014(5) -0.0056(5) -0.0005(4)
F5 0.0321(17) 0.0301(16) 0.0316(18) 0.0051(13) -0.0094(14) 0.0108(13)
F7 0.0175(15) 0.0417(18) 0.047(2) 0.0071(15) -0.0090(14) 0.0063(13)
F10 0.0292(16) 0.0320(16) 0.0264(18) 0.0043(13) -0.0010(14) 0.0026(12)
F8 0.0157(15) 0.048(2) 0.059(2) -0.0038(17) 0.0055(15) 0.0017(13)
F6 0.0187(14) 0.0405(17) 0.0309(18) 0.0129(14) -0.0038(13) 0.0032(12)
F1 0.0301(16) 0.0206(15) 0.0350(19) -0.0001(13) -0.0102(14) 0.0022(12)
F9 0.0315(18) 0.0408(18) 0.037(2) -0.0030(15) 0.0122(15) -0.0053(14)
F4 0.0335(18) 0.066(2) 0.0312(19) -0.0082(17) -0.0144(15) 0.0027(17)
F2 0.064(2) 0.0245(17) 0.050(2) -0.0079(15) -0.0007(19) -0.0023(15)
F3 0.065(3) 0.052(2) 0.043(2) -0.0195(18) -0.0143(19) -0.0185(19)
B1 0.021(3) 0.020(3) 0.022(3) 0.004(2) -0.003(2) 0.000(2)
O1 0.0172(18) 0.0307(19) 0.037(2) 0.0040(17) -0.0094(17) -0.0018(14)
C1 0.022(2) 0.013(2) 0.034(3) 0.000(2) -0.002(2) -0.0015(18)
C2 0.022(3) 0.023(3) 0.028(3) 0.007(2) -0.003(2) 0.0033(19)
C3 0.020(2) 0.017(2) 0.030(3) -0.001(2) -0.003(2) 0.0007(18)
C4 0.019(2) 0.018(2) 0.028(3) 0.002(2) -0.003(2) 0.0004(18)
C5 0.018(3) 0.023(2) 0.038(3) 0.001(2) -0.007(2) 0.0020(19)
C6 0.019(3) 0.024(3) 0.043(4) -0.003(2) 0.002(2) -0.001(2)
C7 0.026(3) 0.022(3) 0.035(3) -0.005(2) 0.004(2) -0.004(2)
C8 0.023(3) 0.022(2) 0.024(3) -0.001(2) -0.003(2) -0.0003(19)
C9 0.013(2) 0.031(3) 0.018(3) -0.001(2) 0.0001(19) -0.0008(18)
C10 0.020(3) 0.029(3) 0.025(3) -0.001(2) -0.002(2) 0.001(2)
C11 0.038(3) 0.025(3) 0.036(4) -0.003(2) 0.003(3) 0.001(2)
C12 0.044(3) 0.038(3) 0.028(3) -0.012(3) -0.006(3) -0.010(3)
C13 0.020(3) 0.048(3) 0.027(3) -0.002(3) -0.008(2) 0.000(2)
C14 0.024(3) 0.028(3) 0.030(3) -0.001(2) 0.000(2) -0.001(2)
C15 0.020(2) 0.013(2) 0.027(3) 0.0014(19) -0.003(2) -0.0039(17)
C16 0.020(3) 0.019(2) 0.037(3) -0.002(2) -0.001(2) -0.0060(19)
C17 0.022(3) 0.025(3) 0.035(3) 0.009(2) -0.010(2) -0.003(2)
C18 0.033(3) 0.028(3) 0.034(3) 0.002(2) -0.011(3) -0.012(2)
C19 0.033(3) 0.022(3) 0.036(3) -0.010(2) -0.001(3) -0.007(2)
C20 0.021(3) 0.021(2) 0.032(3) -0.001(2) -0.003(2) -0.0002(19)
C21 0.020(3) 0.016(2) 0.032(3) -0.006(2) -0.010(2) 0.0028(18)
C22 0.018(3) 0.021(3) 0.062(4) 0.003(3) 0.000(3) -0.001(2)
C23 0.030(3) 0.018(3) 0.071(5) 0.002(3) -0.009(3) 0.009(2)
C24 0.025(3) 0.023(3) 0.052(4) -0.008(3) -0.007(3) 0.006(2)
C25 0.021(3) 0.032(3) 0.042(4) -0.011(3) -0.004(2) 0.005(2)
C26 0.025(3) 0.021(3) 0.035(3) -0.002(2) -0.004(2) 0.004(2)
C27 0.019(2) 0.024(3) 0.026(3) 0.009(2) -0.005(2) -0.0019(19)
C28 0.037(3) 0.025(3) 0.020(3) 0.001(2) 0.002(2) 0.000(2)
C29 0.025(3) 0.029(3) 0.043(4) 0.013(3) 0.001(3) 0.006(2)
C30 0.028(3) 0.020(2) 0.030(3) 0.005(2) -0.010(2) -0.003(2)
C31 0.028(3) 0.016(2) 0.028(3) 0.010(2) 0.000(2) 0.0024(19)
C32 0.022(3) 0.016(2) 0.029(3) 0.002(2) 0.002(2) 0.0007(18)

loop_
_atom_type_symbol
_atom_type_description
_atom_type_scat_dispersion_real
_atom_type_scat_dispersion_imag
_atom_type_scat_source
C C 0.0033 0.0016 'International Tables Vol C Tables 4.2.6.8 and 6.1.1.4'
H H 0.0000 0.0000 'International Tables Vol C Tables 4.2.6.8 and 6.1.1.4'
B B 0.0013 0.0007 'International Tables Vol C Tables 4.2.6.8 and 6.1.1.4'
O O 0.0106 0.0060 'International Tables Vol C Tables 4.2.6.8 and 6.1.1.4'
F F 0.0171 0.0103 'International Tables Vol C Tables 4.2.6.8 and 6.1.1.4'
P P 0.1023 0.0942 'International Tables Vol C Tables 4.2.6.8 and 6.1.1.4'
Ru Ru -1.2594 0.8363 'International Tables Vol C Tables 4.2.6.8 and 6.1.1.4'

loop_
_geom_angle_atom_site_label_1
_geom_angle_atom_site_label_2
_geom_angle_atom_site_label_3
_geom_angle
C32 Ru1 C29 98.0(2)
C32 Ru1 C28 128.5(2)
C29 Ru1 C28 37.44(19)
C32 Ru1 C27 159.5(2)
C29 Ru1 C27 62.17(19)
C28 Ru1 C27 37.08(19)
C32 Ru1 C31 130.66(18)
C29 Ru1 C31 62.0(2)
C28 Ru1 C31 61.98(19)
C27 Ru1 C31 37.13(17)
C32 Ru1 C30 99.75(19)
C29 Ru1 C30 36.9(2)
C28 Ru1 C30 61.74(19)
C27 Ru1 C30 61.54(17)
C31 Ru1 C30 36.69(19)
C32 Ru1 P1 90.64(14)
C29 Ru1 P1 120.74(15)
C28 Ru1 P1 95.12(13)
C27 Ru1 P1 103.88(13)
C31 Ru1 P1 138.69(13)
C30 Ru1 P1 156.26(15)
C32 Ru1 H1 93(2)
C29 Ru1 H1 151.3(18)
C28 Ru1 H1 139(2)
C27 Ru1 H1 103(2)
C31 Ru1 H1 90.9(19)
C30 Ru1 H1 115.0(18)
P1 Ru1 H1 85.4(18)
C1 P1 C21 105.8(2)
C1 P1 C15 105.4(2)
C21 P1 C15 103.8(2)
C1 P1 Ru1 109.81(15)
C21 P1 Ru1 116.30(17)
C15 P1 Ru1 114.83(15)
C3 B1 C9 110.4(4)
C3 B1 C2 109.2(4)
C9 B1 C2 119.0(4)
C3 B1 H1 105(2)
C9 B1 H1 105(2)
C2 B1 H1 107(2)
C2 C1 P1 109.5(3)
C2 C1 H1A 109.8
P1 C1 H1A 109.8
C2 C1 H1B 109.8
P1 C1 H1B 109.8
H1A C1 H1B 108.2
C1 C2 B1 109.7(4)
C1 C2 H2A 109.7
B1 C2 H2A 109.7
C1 C2 H2B 109.7
B1 C2 H2B 109.7
H2A C2 H2B 108.2
C8 C3 C4 113.3(5)
C8 C3 B1 119.4(4)
C4 C3 B1 127.2(5)
F6 C4 C5 116.0(4)
F6 C4 C3 120.2(4)
C5 C4 C3 123.8(5)
F7 C5 C6 120.0(5)
F7 C5 C4 119.6(5)
C6 C5 C4 120.4(5)
F8 C6 C5 121.0(5)
F8 C6 C7 119.7(5)
C5 C6 C7 119.4(5)
F9 C7 C6 120.8(5)
F9 C7 C8 120.8(5)
C6 C7 C8 118.4(5)
F10 C8 C7 116.2(5)
F10 C8 C3 119.1(4)
C7 C8 C3 124.7(5)
C14 C9 C10 114.2(4)
C14 C9 B1 125.9(4)
C10 C9 B1 119.9(4)
F1 C10 C11 116.6(4)
F1 C10 C9 118.9(4)
C11 C10 C9 124.5(5)
F2 C11 C10 121.2(5)
F2 C11 C12 119.3(5)
C10 C11 C12 119.4(5)
F3 C12 C11 121.1(5)
F3 C12 C13 120.2(5)
C11 C12 C13 118.6(5)
F4 C13 C14 120.5(5)
F4 C13 C12 119.9(5)
C14 C13 C12 119.5(5)
F5 C14 C9 121.3(4)
F5 C14 C13 115.0(4)
C9 C14 C13 123.7(5)
C20 C15 C16 118.9(4)
C20 C15 P1 122.6(4)
C16 C15 P1 118.5(4)
C17 C16 C15 120.5(5)
C17 C16 H16 119.8
C15 C16 H16 119.8
C16 C17 C18 120.4(5)
C16 C17 H17 119.8
C18 C17 H17 119.8
C19 C18 C17 119.6(5)
C19 C18 H18 120.2
C17 C18 H18 120.2
C18 C19 C20 120.2(5)
C18 C19 H19 119.9
C20 C19 H19 119.9
C19 C20 C15 120.5(5)
C19 C20 H20 119.8
C15 C20 H20 119.8
C26 C21 C22 119.1(5)
C26 C21 P1 118.9(4)
C22 C21 P1 121.9(4)
C21 C22 C23 120.1(5)
C21 C22 H22 120.0
C23 C22 H22 120.0
C24 C23 C22 119.8(5)
C24 C23 H23 120.1
C22 C23 H23 120.1
C23 C24 C25 121.1(5)
C23 C24 H24 119.5
C25 C24 H24 119.5
C24 C25 C26 119.0(6)
C24 C25 H25 120.5
C26 C25 H25 120.5
C21 C26 C25 120.8(5)
C21 C26 H26 119.6
C25 C26 H26 119.6
C28 C27 C31 108.3(4)
C28 C27 Ru1 71.2(3)
C31 C27 Ru1 72.3(3)
C28 C27 H27 125.8
C31 C27 H27 125.8
Ru1 C27 H27 122.3
C27 C28 C29 107.8(5)
C27 C28 Ru1 71.7(3)
C29 C28 Ru1 70.9(3)
C27 C28 H28 126.1
C29 C28 H28 126.1
Ru1 C28 H28 122.9
C30 C29 C28 108.0(5)
C30 C29 Ru1 73.2(3)
C28 C29 Ru1 71.6(3)
C30 C29 H29 126.0
C28 C29 H29 126.0
Ru1 C29 H29 121.0
C29 C30 C31 108.3(4)
C29 C30 Ru1 69.9(3)
C31 C30 Ru1 71.4(3)
C29 C30 H30 125.8
C31 C30 H30 125.8
Ru1 C30 H30 124.5
C30 C31 C27 107.5(5)
C30 C31 Ru1 71.9(3)
C27 C31 Ru1 70.6(3)
C30 C31 H31 126.2
C27 C31 H31 126.2
Ru1 C31 H31 123.0
O1 C32 Ru1 176.4(5)
C43 C42 C41 109.8(13)
C43 C42 H42A 109.7
C41 C42 H42A 109.7
C43 C42 H42B 109.7
C41 C42 H42B 109.7
H42A C42 H42B 108.2
C44 C43 C42 106.7(13)
C44 C43 H43A 110.4
C42 C43 H43A 110.4
C44 C43 H43B 110.4
C42 C43 H43B 110.4
H43A C43 H43B 108.6
C45 C44 C43 132(2)
C45 C44 H44A 104.2
C43 C44 H44A 104.2
C45 C44 H44B 104.2
C43 C44 H44B 104.2
H44A C44 H44B 105.5

loop_
_geom_bond_atom_site_label_1
_geom_bond_atom_site_label_2
_geom_bond_distance
Ru1 C32 1.871(5)
Ru1 C29 2.214(6)
Ru1 C28 2.223(6)
Ru1 C27 2.229(5)
Ru1 C31 2.251(5)
Ru1 C30 2.257(5)
Ru1 P1 2.308(2)
Ru1 H1 1.59(6)
P1 C1 1.819(6)
P1 C21 1.823(5)
P1 C15 1.828(5)
F5 C14 1.352(6)
F7 C5 1.355(6)
F10 C8 1.362(6)
F8 C6 1.348(6)
F6 C4 1.356(6)
F1 C10 1.359(5)
F9 C7 1.347(7)
F4 C13 1.348(6)
F2 C11 1.358(6)
F3 C12 1.342(6)
B1 C3 1.631(8)
B1 C9 1.637(7)
B1 C2 1.638(7)
B1 H1 1.44(6)
O1 C32 1.153(6)
C1 C2 1.531(7)
C1 H1A 0.9900
C1 H1B 0.9900
C2 H2A 0.9900
C2 H2B 0.9900
C3 C8 1.392(8)
C3 C4 1.394(7)
C4 C5 1.379(7)
C5 C6 1.360(8)
C6 C7 1.386(8)
C7 C8 1.388(7)
C9 C14 1.377(7)
C9 C10 1.396(7)
C10 C11 1.367(7)
C11 C12 1.379(8)
C12 C13 1.397(8)
C13 C14 1.383(7)
C15 C20 1.397(7)
C15 C16 1.398(7)
C16 C17 1.381(7)
C16 H16 0.9500
C17 C18 1.396(8)
C17 H17 0.9500
C18 C19 1.383(8)
C18 H18 0.9500
C19 C20 1.393(7)
C19 H19 0.9500
C20 H20 0.9500
C21 C26 1.394(8)
C21 C22 1.395(7)
C22 C23 1.403(7)
C22 H22 0.9500
C23 C24 1.378(8)
C23 H23 0.9500
C24 C25 1.387(8)
C24 H24 0.9500
C25 C26 1.402(7)
C25 H25 0.9500
C26 H26 0.9500
C27 C28 1.415(7)
C27 C31 1.426(7)
C27 H27 0.9500
C28 C29 1.424(7)
C28 H28 0.9500
C29 C30 1.417(8)
C29 H29 0.9500
C30 C31 1.419(7)
C30 H30 0.9500
C31 H31 0.9500
C41 C42 1.514(17)
C41 H41A 0.9800
C41 H41B 0.9800
C41 H41C 0.9800
C42 C43 1.481(16)
C42 H42A 0.9900
C42 H42B 0.9900
C43 C44 1.371(15)
C43 H43A 0.9900
C43 H43B 0.9900
C44 C45 1.347(16)
C44 H44A 0.9900
C44 H44B 0.9900
C45 H45A 0.9800
C45 H45B 0.9800
C45 H45C 0.9800
